data_1541872
loop_
_publ_author_name
'Shumyatskaya, N.G.'
'Voronkov, A.A.'
'Belov, N.V.'

_publ_section_title
;
 X-ray diffraction study of leucosphenite
;
_journal_name_full Kristallografiya
_journal_page_first 492
_journal_page_last 499
_journal_volume 16
_journal_year 1971
_chemical_formula_sum 'B2 Ba Na4 O30 Si10 Ti2'
_chemical_name_systematic 'Na4 Ba Ti2 B2 (Si O3)10'
_space_group_IT_number 12
_symmetry_space_group_name_Hall '-C 2y'
_symmetry_space_group_name_H-M 'C 1 2/m 1'
_cell_angle_alpha 90
_cell_angle_beta 93.37
_cell_angle_gamma 90
_cell_formula_units_Z 2
_cell_length_a 9.799
_cell_length_b 16.84
_cell_length_c 7.199
_cell_volume 1185.890
_citation_journal_id_ASTM KRISAJ
_cod_data_source_file Shumyatskaya_KRISAJ_1971_201.cif
_cod_data_source_block B2Ba1Na4O30Si10Ti2
_cod_original_cell_volume 1185.89
_cod_original_formula_sum 'B2 Ba1 Na4 O30 Si10 Ti2'
_cod_database_code 1541872

loop_
_symmetry_equiv_pos_as_xyz
x,y,z
-x,y,-z
-x,-y,-z
x,-y,z
x+1/2,y+1/2,z
-x+1/2,y+1/2,-z
-x+1/2,-y+1/2,-z
x+1/2,-y+1/2,z

loop_
_atom_site_label
_atom_site_type_symbol
_atom_site_fract_x
_atom_site_fract_y
_atom_site_fract_z
_atom_site_occupancy
_atom_site_U_iso_or_equiv
B1 B+3 0.494 0.082 0.198 0.5 0.0
Ba1 Ba+2 0 0 0 1 0.0
Si2 Si+4 0.249 0.167 0.766 1 0.0
O7 O-2 0.203 0.133 -0.028 1 0.0
Si3 Si+4 0.222 0.152 0.19 1 0.0
Na2 Na+1 0.3 0 0.5 1 0.0
O8 O-2 0.63 0.11 0.305 1 0.0
O9 O-2 0.378 0.141 0.276 1 0.0
Na1 Na+1 0.5 0.222 0.5 1 0.0
O6 O-2 0.181 0.246 0.216 1 0.0
O1 O-2 0.096 0 0.625 1 0.0
O4 O-2 0.456 0 0.287 1 0.0
Ti1 Ti+4 0 0.086 0.5 1 0.0
O3 O-2 0.123 0.166 0.623 1 0.0
O5 O-2 0.5 0.09 0 1 0.0
O2 O-2 0.12 0.093 0.286 1 0.0
Si1 Si+4 0.494 0.082 0.198 0.5 0.0
